data_2012336
loop_
_publ_author_name
'Shitagami, Kozo'
'Akutagawa, Tomoyuki'
'Hasegawa, Tatsuo'
'Nakamura, Takayoshi'
'Robertson, Neil'

_publ_section_title
;
 Potassium bis(4,5-dimercapto-1,3-dithiole-2-thionato)nickelate
 1,4,7,10,13,16-hexaoxa-2,3:11,12-dibenzocyclooctadeca-2,11-diene
 propanone solvate
;
_journal_issue 11
_journal_name_full 'Acta Crystallographica Section C'
_journal_page_first 1271
_journal_page_last 1273
_journal_paper_doi 10.1107/S0108270101013713
_journal_volume 57
_journal_year 2001
_chemical_formula_iupac 'K [Ni (C3 S5)2] (C20 H24 O6), C3 H6 O1'
_chemical_formula_moiety 'K 1+, C6 Ni1 S10 1-, C20 H24 O6, C3 H6 O1'
_chemical_formula_sum 'C29 H30 K Ni O7 S10'
_chemical_formula_weight 908.95
_chemical_name_systematic
;
Potassium bis(4,5-dimercapto-1,3-dithiole-2-thionato)nickelate
2,3:11,12-dibenzo-1,4,7,10,13,16-hexaoxocyclooctadeca-2,11-diene
propanone solvate
;
_space_group_IT_number 15
_symmetry_cell_setting monoclinic
_symmetry_space_group_name_Hall '-C 2yc'
_symmetry_space_group_name_H-M 'C 1 2/c 1'
_cell_angle_alpha 90.00
_cell_angle_beta 90.201(2)
_cell_angle_gamma 90.00
_cell_formula_units_Z 8
_cell_length_a 12.8232(5)
_cell_length_b 22.4666(8)
_cell_length_c 26.6120(10)
_cell_measurement_reflns_used 18032
_cell_measurement_temperature 296.2
_cell_measurement_theta_max 27.5
_cell_measurement_theta_min 2.4
_cell_volume 7666.7(5)
_computing_cell_refinement PROCESS-AUTO
_computing_data_collection 'PROCESS-AUTO (Rigaku, 1998)'
_computing_data_reduction PROCESS-AUTO
_computing_molecular_graphics 'ORTEPIII (Burnett & Johnson, 1996)'
_computing_structure_refinement 'TEXSAN (Molecular Structure Corporation and Rigaku, 1999)'
_computing_structure_solution 'SIR92 (Altomare et al., 1994)'
_diffrn_ambient_temperature 296.2
_diffrn_measured_fraction_theta_full .9977
_diffrn_measured_fraction_theta_max .9977
_diffrn_measurement_device 'Rigaku RAXIS-RAPID Imaging Plate'
_diffrn_measurement_method \w
_diffrn_radiation_monochromator graphite
_diffrn_radiation_source 'X-ray tube'
_diffrn_radiation_type MoK\a
_diffrn_radiation_wavelength .7107
_diffrn_reflns_av_R_equivalents .050
_diffrn_reflns_limit_h_max 16
_diffrn_reflns_limit_h_min 0
_diffrn_reflns_limit_k_max 29
_diffrn_reflns_limit_k_min 0
_diffrn_reflns_limit_l_max 34
_diffrn_reflns_limit_l_min -34
_diffrn_reflns_number 36400
_diffrn_reflns_theta_full 27.48
_diffrn_reflns_theta_max 27.48
_diffrn_standards_decay_% none
_diffrn_standards_interval_time 0
_diffrn_standards_number 0
_exptl_absorpt_coefficient_mu 1.202
_exptl_absorpt_correction_T_max .887
_exptl_absorpt_correction_T_min .699
_exptl_absorpt_correction_type multi-scan
_exptl_absorpt_process_details '(ABSCOR; Higashi, 1995)'
_exptl_crystal_colour black
_exptl_crystal_density_diffrn 1.575
_exptl_crystal_density_method 'not measured'
_exptl_crystal_description plate
_exptl_crystal_F_000 3736.00
_exptl_crystal_size_max .35
_exptl_crystal_size_mid .35
_exptl_crystal_size_min .10
_refine_diff_density_max .32
_refine_diff_density_min -.24
_refine_ls_extinction_coef .0055(12)
_refine_ls_extinction_method none
_refine_ls_goodness_of_fit_ref 1.045
_refine_ls_hydrogen_treatment noref
_refine_ls_number_parameters 433
_refine_ls_number_reflns 4422
_refine_ls_R_factor_gt .0349
_refine_ls_shift/su_max .0004
_refine_ls_structure_factor_coef Fsqd
_refine_ls_weighting_details 'w = 1/[\s^2^(Fo^2^) + {0.05[Max(Fo^2^,0) + 2Fc^2^]/3}^2^]'
_refine_ls_weighting_scheme calc
_refine_ls_wR_factor_ref .0877
_reflns_number_gt 4422
_reflns_number_total 8776
_reflns_threshold_expression F^2^>2\s(F^2^)
_cod_data_source_file oa1119.cif
_cod_data_source_block I
_cod_original_cell_volume 7666.6(5)
_cod_original_sg_symbol_H-M 'C 2/c'
_cod_database_code 2012336
_cod_database_fobs_code 2012336

loop_
_symmetry_equiv_pos_as_xyz
x,y,z
-x,y,1/2-z
-x,-y,-z
x,-y,1/2+z
1/2+x,1/2+y,z
1/2-x,1/2+y,1/2-z
1/2-x,1/2-y,-z
1/2+x,1/2-y,1/2+z

loop_
_atom_site_label
_atom_site_fract_x
_atom_site_fract_y
_atom_site_fract_z
_atom_site_U_iso_or_equiv
_atom_site_adp_type
_atom_site_calc_flag
_atom_site_refinement_flags
_atom_site_occupancy
_atom_site_disorder_assembly
_atom_site_disorder_group
_atom_site_type_symbol
Ni1 .20907(4) .34532(2) .30741(2) .04810(10) Uani d . 1.00 . . Ni
K1 .23407(7) .07948(4) .37070(4) .0558(3) Uani d . 1.00 . . K
S1 .20170(10) .41861(6) .47451(4) .0739(4) Uani d . 1.00 . . S
S2 .03960(10) .42245(8) .55355(5) .0955(5) Uani d . 1.00 . . S
S3 .00084(9) .36739(6) .45358(5) .0716(4) Uani d . 1.00 . . S
S4 .06295(8) .33406(6) .34707(4) .0620(4) Uani d . 1.00 . . S
S5 .28303(9) .38915(6) .37053(4) .0617(4) Uani d . 1.00 . . S
S6 .42061(8) .31821(5) .16269(4) .0590(3) Uani d . 1.00 . . S
S7 .38500(10) .25845(7) .06486(5) .0866(5) Uani d . 1.00 . . S
S8 .21953(9) .26528(5) .14243(4) .0605(4) Uani d . 1.00 . . S
S9 .13743(8) .29895(5) .24532(4) .0566(3) Uani d . 1.00 . . S
S10 .35396(8) .35776(5) .26713(4) .0533(3) Uani d . 1.00 . . S
O1 .3536(2) .02140(10) .30220(10) .0518(8) Uani d . 1.00 . . O
O2 .3555(2) .13530(10) .30320(10) .0553(9) Uani d . 1.00 . . O
O3 .2535(2) .19850(10) .37960(10) .0606(9) Uani d . 1.00 . . O
O4 .1119(2) .13920(10) .44130(10) .0589(9) Uani d . 1.00 . . O
O5 .0946(2) .02510(10) .43310(10) .0563(9) Uani d . 1.00 . . O
O6 .2301(2) -.04140(10) .37000(10) .0554(9) Uani d . 1.00 . . O
O7 .0654(3) .0767(2) .31550(10) .0980(10) Uani d . 1.00 . . O
C1 .3647(3) .0478(2) .2560(2) .0480(10) Uani d . 1.00 . . C
C2 .3651(3) .1098(2) .2565(2) .0510(10) Uani d . 1.00 . . C
C3 .3585(3) .1984(2) .3069(2) .0630(10) Uani d . 1.00 . . C
C4 .3543(3) .2146(2) .3615(2) .065(2) Uani d . 1.00 . . C
C5 .2343(4) .2170(2) .4289(2) .067(2) Uani d . 1.00 . . C
C6 .1240(4) .2028(2) .4418(2) .068(2) Uani d . 1.00 . . C
C7 .0119(3) .1167(2) .44460(10) .0530(10) Uani d . 1.00 . . C
C8 .0033(3) .0554(2) .43930(10) .0500(10) Uani d . 1.00 . . C
C9 .0909(4) -.0382(2) .4272(2) .0590(10) Uani d . 1.00 . . C
C10 .1990(4) -.0595(2) .4188(2) .0590(10) Uani d . 1.00 . . C
C11 .3329(3) -.0594(2) .3568(2) .0580(10) Uani d . 1.00 . . C
C12 .3518(3) -.0418(2) .3037(2) .0570(10) Uani d . 1.00 . . C
C13 .3741(3) .0183(2) .2109(2) .0610(10) Uani d . 1.00 . . C
C14 .3847(4) .0498(3) .1667(2) .072(2) Uani d . 1.00 . . C
C15 .3841(4) .1098(3) .1668(2) .074(2) Uani d . 1.00 . . C
C16 .3746(3) .1406(2) .2118(2) .0630(10) Uani d . 1.00 . . C
C17 -.0762(4) .1503(2) .4517(2) .069(2) Uani d . 1.00 . . C
C18 -.1743(4) .1230(3) .4524(2) .078(2) Uani d . 1.00 . . C
C19 -.1817(4) .0636(3) .4464(2) .075(2) Uani d . 1.00 . . C
C20 -.0939(4) .0294(2) .4401(2) .065(2) Uani d . 1.00 . . C
C21 .0785(4) .4046(2) .4967(2) .067(2) Uani d . 1.00 . . C
C22 .1855(3) .3891(2) .41460(10) .0520(10) Uani d . 1.00 . . C
C23 .0913(3) .3652(2) .40450(10) .0530(10) Uani d . 1.00 . . C
C24 .3441(3) .2797(2) .1202(2) .0590(10) Uani d . 1.00 . . C
C25 .2349(3) .2983(2) .20110(10) .0490(10) Uani d . 1.00 . . C
C26 .3292(3) .3236(2) .21090(10) .0500(10) Uani d . 1.00 . . C
C27 -.0252(5) .0778(3) .3103(2) .090(2) Uani d . 1.00 . . C
C28 -.0843(7) .1310(5) .3090(3) .195(5) Uani d . 1.00 . . C
C29 -.0858(7) .0223(5) .3029(3) .174(4) Uani d . 1.00 . . C
H1 .4208 .2131 .2913 .0763 Uiso calc . 1.00 . . H
H2 .2999 .2154 .2897 .0763 Uiso calc . 1.00 . . H
H3 .3679 .2563 .3664 .0792 Uiso calc . 1.00 . . H
H4 .4090 .1934 .3798 .0792 Uiso calc . 1.00 . . H
H5 .2795 .1962 .4523 .0825 Uiso calc . 1.00 . . H
H6 .2469 .2585 .4328 .0825 Uiso calc . 1.00 . . H
H7 .0778 .2204 .4173 .0840 Uiso calc . 1.00 . . H
H8 .1051 .2183 .4741 .0840 Uiso calc . 1.00 . . H
H9 .0605 -.0562 .4566 .0705 Uiso calc . 1.00 . . H
H10 .0478 -.0484 .3989 .0705 Uiso calc . 1.00 . . H
H11 .2035 -.1015 .4226 .0695 Uiso calc . 1.00 . . H
H12 .2446 -.0418 .4442 .0695 Uiso calc . 1.00 . . H
H13 .3846 -.0398 .3785 .0708 Uiso calc . 1.00 . . H
H14 .3425 -.1013 .3615 .0708 Uiso calc . 1.00 . . H
H15 .2969 -.0569 .2828 .0672 Uiso calc . 1.00 . . H
H16 .4166 -.0576 .2914 .0672 Uiso calc . 1.00 . . H
H17 .3727 -.0249 .2108 .0731 Uiso calc . 1.00 . . H
H18 .3947 .0275 .1353 .0867 Uiso calc . 1.00 . . H
H19 .3906 .1308 .1349 .0911 Uiso calc . 1.00 . . H
H20 .3738 .1834 .2119 .0743 Uiso calc . 1.00 . . H
H21 -.0695 .1929 .4567 .0851 Uiso calc . 1.00 . . H
H22 -.2358 .1467 .4576 .0962 Uiso calc . 1.00 . . H
H23 -.2506 .0445 .4478 .0906 Uiso calc . 1.00 . . H
H24 -.1000 -.0140 .4354 .0803 Uiso calc . 1.00 . . H
H25 -.0814 .1510 .3389 .2087 Uiso calc . 1.00 . . H
H26 -.0651 .1543 .2812 .2087 Uiso calc . 1.00 . . H
H27 -.1599 .1201 .3029 .2087 Uiso calc . 1.00 . . H
H28 -.1600 .0299 .2976 .1957 Uiso calc . 1.00 . . H
H29 -.0631 .0014 .2725 .1957 Uiso calc . 1.00 . . H
H30 -.0794 -.0046 .3300 .1957 Uiso calc . 1.00 . . H

loop_
_atom_site_aniso_label
_atom_site_aniso_U_11
_atom_site_aniso_U_22
_atom_site_aniso_U_33
_atom_site_aniso_U_12
_atom_site_aniso_U_13
_atom_site_aniso_U_23
Ni1 .0473(3) .0516(3) .0453(3) -.0004(2) -.0038(2) .0035(2)
K1 .0613(6) .0400(5) .0663(6) -.0021(4) .0101(4) -.0049(4)
S1 .0856(9) .0887(9) .0472(7) -.0066(6) -.0006(6) -.0196(7)
S2 .1070(10) .1300(10) .0492(8) -.0118(8) .0117(7) .0018(10)
S3 .0604(7) .1030(10) .0518(7) -.0018(7) .0026(5) .0047(7)
S4 .0477(6) .0869(9) .0515(7) -.0095(6) -.0027(5) -.0014(6)
S5 .0608(7) .0728(8) .0516(7) -.0065(6) .0000(5) -.0143(6)
S6 .0554(6) .0687(7) .0529(6) .0027(6) .0046(5) .0007(6)
S7 .1030(10) .1060(10) .0517(8) -.0068(7) .0142(7) -.0015(9)
S8 .0653(7) .0677(8) .0484(7) -.0054(6) -.0044(5) -.0039(6)
S9 .0462(6) .0718(8) .0517(6) -.0050(5) -.0027(5) -.0034(5)
S10 .0475(6) .0616(7) .0508(6) -.0024(5) -.0041(5) -.0034(5)
O1 .062(2) .039(2) .055(2) .0000(10) -.0010(10) .0010(10)
O2 .063(2) .036(2) .066(2) .0070(10) .0010(10) -.0050(10)
O3 .067(2) .047(2) .068(2) -.0080(10) .002(2) -.0120(10)
O4 .071(2) .040(2) .066(2) -.0030(10) .007(2) -.0010(10)
O5 .065(2) .042(2) .062(2) -.0020(10) .0080(10) -.0050(10)
O6 .071(2) .045(2) .051(2) .0070(10) .0040(10) .0050(10)
O7 .064(2) .137(3) .091(3) -.006(2) -.018(2) .008(2)
C1 .038(2) .050(3) .057(3) .006(2) .001(2) .000(2)
C2 .037(2) .058(3) .057(3) .005(2) .003(2) .000(2)
C3 .060(3) .046(3) .082(3) .009(2) .007(2) -.004(2)
C4 .063(3) .042(2) .091(4) -.001(2) .000(3) -.012(2)
C5 .089(4) .040(3) .072(3) -.010(2) -.004(3) -.011(2)
C6 .094(4) .039(2) .072(3) -.006(2) .014(3) -.004(2)
C7 .062(3) .058(3) .038(2) .004(2) .005(2) .001(2)
C8 .062(3) .054(3) .035(2) -.001(2) .005(2) -.004(2)
C9 .084(3) .043(3) .049(3) .002(2) .009(2) -.011(2)
C10 .091(3) .039(2) .048(3) .008(2) .004(2) .001(2)
C11 .071(3) .036(2) .067(3) .004(2) -.003(2) .010(2)
C12 .066(3) .036(2) .068(3) -.004(2) .006(2) .003(2)
C13 .058(3) .065(3) .061(3) -.004(2) .004(2) -.001(2)
C14 .066(3) .088(4) .061(3) .001(3) .008(2) .000(3)
C15 .063(3) .107(4) .052(3) .015(3) .007(2) -.002(3)
C16 .050(3) .063(3) .076(3) .023(3) .002(2) -.001(2)
C17 .089(4) .067(3) .052(3) .004(2) .011(2) .011(3)
C18 .061(3) .111(5) .063(3) .014(3) .011(2) .013(3)
C19 .072(3) .090(4) .065(3) .009(3) .003(3) -.009(3)
C20 .074(3) .069(3) .051(3) .004(2) .007(2) -.007(3)
C21 .081(3) .077(3) .043(3) .004(2) -.001(2) .008(3)
C22 .061(3) .055(3) .042(2) .005(2) -.004(2) -.001(2)
C23 .055(3) .060(3) .043(2) .000(2) .000(2) .009(2)
C24 .071(3) .055(3) .049(3) .010(2) .001(2) .006(2)
C25 .054(2) .050(2) .042(2) .000(2) -.005(2) .004(2)
C26 .053(2) .046(2) .050(2) .003(2) -.002(2) .009(2)
C27 .093(4) .136(6) .041(3) .005(3) .005(3) .016(4)
C28 .196(9) .280(10) .105(6) -.015(7) .005(6) .150(9)
C29 .182(8) .230(10) .110(6) .039(6) -.015(5) -.125(8)

loop_
_atom_type_symbol
_atom_type_description
_atom_type_scat_dispersion_real
_atom_type_scat_dispersion_imag
_atom_type_scat_source
C C .003 .002
;International Tables for Crystallography
(1992, Vol. C, Tables 4.2.6.8 and 6.1.1.1)
;
H H .000 .000
;International Tables for Crystallography
(1992, Vol. C, Table 6.1.1.2)
;
O O .011 .006
;International Tables for Crystallography
(1992, Vol. C, Tables 4.2.6.8 and 6.1.1.1)
;
S S .125 .123
;International Tables for Crystallography
(1992, Vol. C, Tables 4.2.6.8 and 6.1.1.1)
;
K K .200 .250
;International Tables for Crystallography
(1992, Vol. C, Tables 4.2.6.8 and 6.1.1.1)
;
Ni Ni .339 1.112
;International Tables for Crystallography
(1992, Vol. C, Tables 4.2.6.8 and 6.1.1.1)
;

loop_
_geom_angle_atom_site_label_1
_geom_angle_atom_site_label_2
_geom_angle_atom_site_label_3
_geom_angle
_geom_angle_publ_flag
S4 Ni1 S5 93.01(4) no
S4 Ni1 S9 87.14(4) no
S4 Ni1 S10 179.07(5) no
S5 Ni1 S9 178.15(5) no
S5 Ni1 S10 87.19(4) no
S9 Ni1 S10 92.69(4) no
C21 S1 C22 97.9(2) no
C21 S3 C23 97.2(2) no
Ni1 S4 C23 101.80(10) no
Ni1 S5 C22 102.20(10) no
C24 S6 C26 97.7(2) no
C24 S8 C25 97.1(2) no
Ni1 S9 C25 102.60(10) no
Ni1 S10 C26 102.60(10) no
C1 O1 C12 117.3(3) no
C2 O2 C3 118.4(3) no
C4 O3 C5 113.8(3) no
C6 O4 C7 117.6(3) no
C8 O5 C9 118.8(3) no
C10 O6 C11 114.1(3) no
O1 C1 C2 115.0(4) no
O1 C1 C13 125.7(4) no
C2 C1 C13 119.2(4) no
O2 C2 C1 115.1(4) no
O2 C2 C16 125.3(4) no
C1 C2 C16 119.6(4) no
O2 C3 C4 108.0(3) no
O3 C4 C3 107.5(3) no
O3 C5 C6 108.9(4) no
O4 C6 C5 108.2(4) no
O4 C7 C8 115.5(4) no
O4 C7 C17 124.9(4) no
C8 C7 C17 119.6(4) no
O5 C8 C7 116.1(4) no
O5 C8 C20 124.5(4) no
C7 C8 C20 119.4(4) no
O5 C9 C10 107.9(3) no
O6 C10 C9 108.1(3) no
O6 C11 C12 108.3(3) no
O1 C12 C11 107.3(3) no
C1 C13 C14 120.5(4) no
C13 C14 C15 120.7(5) no
C14 C15 C16 120.0(4) no
C2 C16 C15 120.1(4) no
C7 C17 C18 120.1(5) no
C17 C18 C19 119.7(5) no
C18 C19 C20 120.7(5) no
C8 C20 C19 120.5(4) no
S1 C21 S2 123.6(3) no
S1 C21 S3 112.9(2) no
S2 C21 S3 123.4(3) no
S1 C22 S5 122.7(2) no
S1 C22 C23 116.0(3) no
S5 C22 C23 121.3(3) no
S3 C23 S4 122.4(3) no
S3 C23 C22 115.9(3) no
S4 C23 C22 121.7(3) no
S6 C24 S7 123.5(3) no
S6 C24 S8 113.1(2) no
S7 C24 S8 123.4(3) no
S8 C25 S9 122.5(2) no
S8 C25 C26 116.6(3) no
S9 C25 C26 120.9(3) no
S6 C26 S10 123.5(2) no
S6 C26 C25 115.4(3) no
S10 C26 C25 121.1(3) no
O7 C27 C28 123.5(8) no
O7 C27 C29 121.2(7) no
C28 C27 C29 115.3(8) no

loop_
_geom_bond_atom_site_label_1
_geom_bond_atom_site_label_2
_geom_bond_site_symmetry_1
_geom_bond_site_symmetry_2
_geom_bond_distance
_geom_bond_publ_flag
Ni1 S4 . . 2.1680(10) no
Ni1 S5 . . 2.1630(10) no
Ni1 S9 . . 2.1560(10) no
Ni1 S10 . . 2.1660(10) no
S1 C21 . . 1.716(5) no
S1 C22 . . 1.740(4) no
S2 C21 . . 1.645(4) no
S3 C21 . . 1.732(5) no
S3 C23 . . 1.750(4) no
S4 C23 . . 1.719(4) no
S5 C22 . . 1.717(4) no
S6 C24 . . 1.726(5) no
S6 C26 . . 1.746(4) no
S7 C24 . . 1.637(4) no
S8 C24 . . 1.735(4) no
S8 C25 . . 1.741(4) no
S9 C25 . . 1.719(4) no
S10 C26 . . 1.710(4) no
O1 C1 . . 1.372(4) no
O1 C12 . . 1.420(4) no
O2 C2 . . 1.375(5) no
O2 C3 . . 1.421(5) no
O3 C4 . . 1.427(5) no
O3 C5 . . 1.398(5) no
O4 C6 . . 1.436(5) no
O4 C7 . . 1.381(5) no
O5 C8 . . 1.366(5) no
O5 C9 . . 1.431(5) no
O6 C10 . . 1.418(5) no
O6 C11 . . 1.424(5) no
O7 C27 . . 1.170(6) no
C1 C2 . . 1.395(6) no
C1 C13 . . 1.375(6) no
C2 C16 . . 1.380(6) no
C3 C4 . . 1.498(6) no
C5 C6 . . 1.492(6) no
C7 C8 . . 1.388(6) no
C7 C17 . . 1.372(6) no
C8 C20 . . 1.377(6) no
C9 C10 . . 1.484(6) no
C11 C12 . . 1.486(6) no
C13 C14 . . 1.378(6) no
C14 C15 . . 1.349(7) no
C15 C16 . . 1.389(7) no
C17 C18 . . 1.399(7) no
C18 C19 . . 1.348(7) no
C19 C20 . . 1.373(7) no
C22 C23 . . 1.347(6) no
C25 C26 . . 1.360(5) no
C27 C28 . . 1.416(10) no
C27 C29 . . 1.481(9) no

loop_
_geom_contact_atom_site_label_1
_geom_contact_atom_site_label_2
_geom_contact_distance
_geom_contact_site_symmetry_2
_geom_contact_publ_flag
K1 O1 2.719(3) . no
K1 O2 2.691(3) . no
K1 O3 2.696(3) . no
K1 O4 2.794(3) . no
K1 O5 2.734(3) . no
K1 O6 2.717(3) . no
K1 O7 2.611(4) . no
S4 S9 3.637(2) 2_555 yes
S6 S10 3.549(2) 2_655 yes
S9 S9 3.534(2) 2_555 yes
C1 C1 3.486(7) 2_655 yes
C1 C13 3.524(6) 2_655 yes
C2 C2 3.479(7) 2_655 yes
C2 C16 3.509(6) 2_655 yes

loop_
_geom_torsion_atom_site_label_1
_geom_torsion_atom_site_label_2
_geom_torsion_atom_site_label_3
_geom_torsion_atom_site_label_4
_geom_torsion
_geom_torsion_publ_flag
Ni1 S4 C23 S3 -178.7(2) no
Ni1 S4 C23 C22 .8(4) no
Ni1 S5 C22 S1 179.3(2) no
Ni1 S5 C22 C23 .0(4) no
Ni1 S9 C25 S8 179.5(2) no
Ni1 S9 C25 C26 .1(4) no
Ni1 S10 C26 S6 -178.7(2) no
Ni1 S10 C26 C25 1.0(4) no
S1 C21 S3 C23 -2.5(3) no
S1 C22 C23 S3 -.4(5) no
S1 C22 C23 S4 -179.9(2) no
S2 C21 S1 C22 -179.8(3) no
S2 C21 S3 C23 179.6(3) no
S3 C21 S1 C22 2.4(3) no
S3 C23 C22 S5 179.0(2) no
S4 Ni1 S5 C22 .4(2) no
S4 Ni1 S9 C25 179.50(10) no
S4 C23 S3 C21 -178.7(3) no
S4 C23 C22 S5 -.6(5) no
S5 Ni1 S4 C23 -.60(10) no
S5 Ni1 S10 C26 177.40(10) no
S5 C22 S1 C21 179.5(3) no
S6 C24 S8 C25 -.8(3) no
S6 C26 C25 S8 -.5(4) no
S6 C26 C25 S9 178.9(2) no
S7 C24 S6 C26 -179.0(3) no
S7 C24 S8 C25 178.8(3) no
S8 C24 S6 C26 .6(3) no
S8 C25 C26 S10 179.7(2) no
S9 Ni1 S4 C23 177.50(10) no
S9 Ni1 S10 C26 -.70(10) no
S9 C25 S8 C24 -178.6(3) no
S9 C25 C26 S10 -.8(5) no
S10 Ni1 S5 C22 179.5(2) no
S10 Ni1 S9 C25 .40(10) no
S10 C26 S6 C24 179.7(3) no
O1 C1 C2 O2 .7(5) no
O1 C1 C2 C16 -179.3(3) no
O1 C1 C13 C14 179.9(4) no
O1 C12 C11 O6 67.0(4) no
O2 C2 C1 C13 -179.9(3) no
O2 C2 C16 C15 179.8(4) no
O2 C3 C4 O3 -67.5(4) no
O3 C5 C6 O4 64.6(5) no
O4 C7 C8 O5 1.9(5) no
O4 C7 C8 C20 -177.5(4) no
O4 C7 C17 C18 177.4(4) no
O5 C8 C7 C17 -178.9(4) no
O5 C8 C20 C19 -179.8(4) no
O5 C9 C10 O6 -71.4(4) no
C1 O1 C12 C11 -176.7(3) no
C1 C2 O2 C3 178.0(3) no
C1 C2 C16 C15 -.2(6) no
C1 C13 C14 C15 -1.2(7) no
C2 O2 C3 C4 -176.0(3) no
C2 C1 O1 C12 179.5(3) no
C2 C1 C13 C14 .6(6) no
C2 C16 C15 C14 -.4(7) no
C3 O2 C2 C16 -2.0(6) no
C3 C4 O3 C5 -173.4(3) no
C4 O3 C5 C6 174.8(3) no
C5 C6 O4 C7 -170.1(4) no
C6 O4 C7 C8 174.3(4) no
C6 O4 C7 C17 -4.8(6) no
C7 C8 O5 C9 -179.6(3) no
C7 C8 C20 C19 -.4(6) no
C7 C17 C18 C19 .6(7) no
C8 O5 C9 C10 177.4(3) no
C8 C7 C17 C18 -1.7(6) no
C8 C20 C19 C18 -.7(7) no
C9 O5 C8 C20 -.2(6) no
C9 C10 O6 C11 -179.6(3) no
C10 O6 C11 C12 175.6(3) no
C12 O1 C1 C13 .2(5) no
C13 C1 C2 C16 .1(6) no
C13 C14 C15 C16 1.1(7) no
C17 C7 C8 C20 1.6(6) no
C17 C18 C19 C20 .7(8) no
C21 S1 C22 C23 -1.2(4) no
C21 S3 C23 C22 1.8(4) no
C24 S6 C26 C25 -.1(4) no
C24 S8 C25 C26 .8(4) no
